data_2310839
loop_
_publ_author_name
'Cherin, P.'
'Unger, P.'

_publ_section_title
;
 Two-dimensional refinement of the crystal structure of tellurium
;
_journal_name_full 'Acta Crystallographica (1,1948-23,1967)'
_journal_page_first 670
_journal_page_last 671
_journal_volume 23
_journal_year 1967
_chemical_formula_sum Te
_space_group_IT_number 152
_symmetry_space_group_name_Hall 'P 31 2"'
_symmetry_space_group_name_H-M 'P 31 2 1'
_cell_angle_alpha 90
_cell_angle_beta 90
_cell_angle_gamma 120
_cell_formula_units_Z 3
_cell_length_a 4.4572
_cell_length_b 4.4572
_cell_length_c 5.929
_cell_volume 102.008
_citation_journal_id_ASTM ACCRA9
_cod_data_source_file Cherin_ACCRA9_1967_1562.cif
_cod_data_source_block Te1
_cod_original_cell_volume 102.0085
_cod_original_formula_sum Te1
_cod_database_code 2310839

loop_
_symmetry_equiv_pos_as_xyz
x,y,z
-y,x-y,z+1/3
-x+y,-x,z+2/3
y,x,-z
-x,-x+y,-z+1/3
x-y,-y,-z+2/3

loop_
_atom_site_label
_atom_site_type_symbol
_atom_site_fract_x
_atom_site_fract_y
_atom_site_fract_z
_atom_site_occupancy
_atom_site_U_iso_or_equiv
Te1 Te 0.2633 0 0.3333 1 0.0
